data_4519139
loop_
_publ_author_name
'Lv, Mingjun'
'Li, Xiaoxun'

_publ_section_title
;
 Ni(II)-Catalyzed Asymmetric Nitration of Oxindoles: Construction of
 Cipargamin Analogues
;
_journal_name_full 'ACS Catalysis'
_journal_page_first 14829
_journal_page_last 14835
_journal_paper_doi 10.1021/acscatal.1c04460
_journal_year 2021
_chemical_absolute_configuration syn
_chemical_formula_moiety 'C26 H25 F N2 O5'
_chemical_formula_sum 'C26 H25 F N2 O5'
_chemical_formula_weight 464.48
_space_group_crystal_system monoclinic
_space_group_IT_number 4
_space_group_name_Hall 'P 2yb'
_space_group_name_H-M_alt 'P 1 21 1'
_atom_sites_solution_hydrogens geom
_audit_creation_date 2020-07-18
_audit_creation_method
;
Olex2 1.2
(compiled 2018.05.29 svn.r3508 for OlexSys, GUI svn.r5506)
;
_cell_angle_alpha 90
_cell_angle_beta 100.577(3)
_cell_angle_gamma 90
_cell_formula_units_Z 2
_cell_length_a 8.7046(3)
_cell_length_b 11.9983(4)
_cell_length_c 11.5160(4)
_cell_measurement_reflns_used 7007
_cell_measurement_temperature 293(2)
_cell_measurement_theta_max 74.8770
_cell_measurement_theta_min 3.8850
_cell_volume 1182.30(7)
_computing_cell_refinement 'CrysAlisPro 1.171.40.68a (Rigaku OD, 2019)'
_computing_data_collection 'CrysAlisPro 1.171.40.68a (Rigaku OD, 2019)'
_computing_data_reduction 'CrysAlisPro 1.171.40.68a (Rigaku OD, 2019)'
_computing_molecular_graphics 'Olex2 (Dolomanov et al., 2009)'
_computing_publication_material 'Olex2 (Dolomanov et al., 2009)'
_computing_structure_refinement 'ShelXL (Sheldrick, 2015)'
_computing_structure_solution 'SHELXT 2018/2 (Sheldrick, 2018)'
_diffrn_ambient_temperature 293(2)
_diffrn_detector 'Hybrid Pixel Array Detector'
_diffrn_detector_area_resol_mean 10.0000
_diffrn_detector_type HyPix
_diffrn_measured_fraction_theta_full 0.986
_diffrn_measured_fraction_theta_max 1.000
_diffrn_measurement_details
;
List of Runs (angles in degrees, time in seconds):

  # Type    Start    End  Width  t~exp~   \w     \q     \k     \f   Frames
--------------------------------------------------------------------------
  1  \w    145.00 177.00   1.00    1.00    --  106.49  57.00   0.00   32
  2  \w    100.00 129.00   1.00    1.00    --  106.49  57.00   0.00   29
  3  \w     36.00  81.00   1.00    0.10    --   48.45  38.00 120.00   45
  4  \w     85.00 117.00   1.00    0.10    --   48.45  38.00 120.00   32
  5  \w     68.00  94.00   1.00    0.10    --   48.45  19.00  71.00   26
  6  \w     98.00 126.00   1.00    1.00    --  106.49  19.00  71.00   28
  7  \w    100.00 133.00   1.00    1.00    --  106.49  38.00 -90.00   33
  8  \w     95.00 139.00   1.00    1.00    --  106.49  19.00-180.00   44
  9  \w     95.00 177.00   1.00    1.00    --  106.49  19.00-150.00   82
 10  \w    149.00 175.00   1.00    1.00    --  106.49  38.00 -90.00   26
 11  \w    128.00 153.00   1.00    1.00    --  106.49  19.00  71.00   25
 12  \w     38.00  92.00   1.00    1.00    --  106.49 -77.00 -30.00   54
 13  \w     36.00  63.00   1.00    1.00    --  106.49 -77.00  90.00   27
 14  \w     35.00  66.00   1.00    1.00    --  106.49 -57.00-180.00   31
 15  \w     72.00 102.00   1.00    1.00    --  106.49 -77.00  90.00   30
 16  \w     76.00 104.00   1.00    1.00    --  106.49 -77.00 150.00   28
 17  \w     38.00  69.00   1.00    1.00    --  106.49 -77.00 150.00   31
 18  \w     40.00  73.00   1.00    1.00    --  106.49 -99.00  90.00   33
 19  \w     77.00 104.00   1.00    1.00    --  106.49 -99.00  90.00   27
 20  \w     80.00 105.00   1.00    1.00    --  106.49 -99.00 150.00   25
 21  \w     34.00  60.00   1.00    1.00    --  106.49 -99.00 150.00   26
 22  \w    -15.00  26.00   1.00    0.10    --   48.45 -19.00 150.00   41
 23  \w    -21.00  10.00   1.00    0.10    --   48.45 -19.00 120.00   31
 24  \w    -12.00  22.00   1.00    0.10    --   48.45 -19.00 -96.00   34
 25  \w    -13.00  25.00   1.00    0.10    --  -48.45  19.00  71.00   38
 26  \w    -51.00 -16.00   1.00    1.00    --  -86.25  57.00 150.00   35
 27  \w    -63.00 -35.00   1.00    1.00    --  -86.25  57.00-150.00   28
 28  \w   -114.00 -86.00   1.00    0.10    --  -48.45 -19.00 -96.00   28
 29  \w   -120.00 -91.00   1.00    0.10    --  -48.45 -77.00-150.00   29
 30  \w    -83.00 -27.00   1.00    0.10    --  -48.45 -77.00-150.00   56
 31  \w    -81.00 -46.00   1.00    0.10    --  -48.45 -19.00 -96.00   35
 32  \w    -64.00 -26.00   1.00    0.10    --  -48.45 -77.00 150.00   38
 33  \w   -112.00 -74.00   1.00    1.00    --  -86.25 -19.00 -96.00   38
 34  \w    -92.00 -63.00   1.00    1.00    --  -86.25 -77.00-180.00   29
 35  \w    -91.00 -63.00   1.00    1.00    --  -86.25 -77.00-160.63   28
 36  \w   -103.00 -62.00   1.00    1.00    --  -86.25 -80.00-132.74   41
 37  \w   -159.00-122.00   1.00    1.00    --  -86.25 -77.00-180.00   37
 38  \w   -154.00-129.00   1.00    1.00    --  -86.25 -77.00-150.00   25
 39  \w   -154.00-115.00   1.00    1.00    --  -86.25 -77.00-160.63   39
 40  \w   -155.00-129.00   1.00    1.00    --  -86.25 -80.00-132.74   26
 41  \w   -158.00 -70.00   1.00    1.00    --  -86.25 -77.00-120.00   88
 42  \w   -104.00 -65.00   1.00    1.00    --  -86.25 -77.00-150.00   39
 43  \w   -159.00 -95.00   1.00    1.00    --  -86.25 -77.00 133.60   64
 44  \w    -91.00 -63.00   1.00    1.00    --  -86.25 -77.00 133.60   28
 45  \w    -88.00 -63.00   1.00    1.00    --  -86.25 -77.00 150.00   25
 46  \w    -91.00 -66.00   1.00    1.00    --  -86.25 -70.00 100.94   25
 47  \w   -111.00 -63.00   1.00    1.00    --  -86.25 -77.00 120.00   48
 48  \w   -159.00-122.00   1.00    1.00    --  -86.25 -77.00 120.00   37
 49  \w   -150.00-125.00   1.00    1.00    --  -86.25 -70.00 100.94   25
 50  \w   -136.00 -71.00   1.00    1.00    --  -86.25 -56.00 134.68   65
;
_diffrn_measurement_device 'four-circle diffractometer'
_diffrn_measurement_device_type 'XtaLAB Synergy, Dualflex, HyPix'
_diffrn_measurement_method '\w scans'
_diffrn_measurement_specimen_support 'Mitegen 50um'
_diffrn_orient_matrix_type 'CrysAlisPro convention (1999,Acta A55,543-557)'
_diffrn_orient_matrix_UB_11 0.1737961000
_diffrn_orient_matrix_UB_12 -0.0319922000
_diffrn_orient_matrix_UB_13 0.0345827000
_diffrn_orient_matrix_UB_21 0.0171368000
_diffrn_orient_matrix_UB_22 0.0072840000
_diffrn_orient_matrix_UB_23 -0.1305952000
_diffrn_orient_matrix_UB_31 0.0437237000
_diffrn_orient_matrix_UB_32 0.1241147000
_diffrn_orient_matrix_UB_33 0.0166762000
_diffrn_radiation_collimation 0.3
_diffrn_radiation_monochromator mirror
_diffrn_radiation_probe x-ray
_diffrn_radiation_type CuK\a
_diffrn_radiation_wavelength 1.54184
_diffrn_reflns_av_R_equivalents 0.0790
_diffrn_reflns_av_unetI/netI 0.0630
_diffrn_reflns_Laue_measured_fraction_full 0.986
_diffrn_reflns_Laue_measured_fraction_max 1.000
_diffrn_reflns_limit_h_max 10
_diffrn_reflns_limit_h_min -10
_diffrn_reflns_limit_k_max 14
_diffrn_reflns_limit_k_min -13
_diffrn_reflns_limit_l_max 13
_diffrn_reflns_limit_l_min -13
_diffrn_reflns_number 14443
_diffrn_reflns_point_group_measured_fraction_full 0.944
_diffrn_reflns_point_group_measured_fraction_max 0.957
_diffrn_reflns_theta_full 67.684
_diffrn_reflns_theta_max 67.028
_diffrn_reflns_theta_min 3.905
_diffrn_source 'micro-focus sealed X-ray tube'
_diffrn_source_current 24.0
_diffrn_source_power 1.2
_diffrn_source_target Mo
_diffrn_source_type 'PhotonJet (Cu) X-ray Source'
_diffrn_source_voltage 50.0
_exptl_absorpt_coefficient_mu 0.798
_exptl_absorpt_correction_T_max 1.00000
_exptl_absorpt_correction_T_min 0.36555
_exptl_absorpt_correction_type multi-scan
_exptl_absorpt_process_details
;
CrysAlisPro 1.171.40.68a (Rigaku Oxford Diffraction, 2019)
Empirical absorption correction using spherical harmonics,
 implemented in SCALE3 ABSPACK scaling algorithm.
;
_exptl_crystal_colour 'clear light colourless'
_exptl_crystal_colour_lustre clear
_exptl_crystal_colour_modifier light
_exptl_crystal_colour_primary colourless
_exptl_crystal_density_diffrn 1.305
_exptl_crystal_description block
_exptl_crystal_F_000 488
_exptl_crystal_size_max 0.04
_exptl_crystal_size_mid 0.03
_exptl_crystal_size_min 0.02
_refine_diff_density_max 0.457
_refine_diff_density_min -0.241
_refine_diff_density_rms 0.051
_refine_ls_abs_structure_details
;
 Classical Flack method preferred over Parsons because s.u. lower.
;
_refine_ls_abs_structure_Flack 0.0(4)
_refine_ls_extinction_coef 0.0058(14)
_refine_ls_extinction_expression Fc^*^=kFc[1+0.001xFc^2^\l^3^/sin(2\q)]^-1/4^
_refine_ls_extinction_method SHELXL
_refine_ls_goodness_of_fit_ref 1.055
_refine_ls_hydrogen_treatment constr
_refine_ls_matrix_type full
_refine_ls_number_parameters 308
_refine_ls_number_reflns 4045
_refine_ls_number_restraints 1
_refine_ls_restrained_S_all 1.055
_refine_ls_R_factor_all 0.0744
_refine_ls_R_factor_gt 0.0663
_refine_ls_shift/su_max 0.000
_refine_ls_shift/su_mean 0.000
_refine_ls_structure_factor_coef Fsqd
_refine_ls_weighting_details 'w=1/[\s^2^(Fo^2^)+(0.0901P)^2^+0.1846P] where P=(Fo^2^+2Fc^2^)/3'
_refine_ls_weighting_scheme calc
_refine_ls_wR_factor_gt 0.1535
_refine_ls_wR_factor_ref 0.1627
_reflns_Friedel_coverage 0.820
_reflns_Friedel_fraction_full 0.897
_reflns_Friedel_fraction_max 0.911
_reflns_number_gt 3447
_reflns_number_total 4045
_reflns_threshold_expression 'I > 2\s(I)'
_cod_data_source_file cs1c04460_si_002.cif
_cod_data_source_block 200718a
_cod_original_cell_volume 1182.30(6)
_cod_database_code 4519139
_shelxl_version_number 2013-4
_chemical_oxdiff_formula CNCl
_shelx_space_group_comment
;
The symmetry employed for this shelxl refinement is uniquely defined
by the following loop, which should always be used as a source of
symmetry information in preference to the above space-group names.
They are only intended as comments.
;
_shelx_estimated_absorpt_t_max 0.984
_shelx_estimated_absorpt_t_min 0.969
_diffrn_oxdiff_digest_frames
;
012e5a22d560887cd9b5b12eaa18e43375018146869
;
_reflns_odcompleteness_completeness 100.00
_reflns_odcompleteness_iscentric 1
_reflns_odcompleteness_theta 66.97
_olex2_refinement_description
;
1. Fixed Uiso
 At 1.2 times of:
  All C(H) groups, All C(H,H) groups
2.a Ternary CH refined with riding coordinates:
 C11(H11), C16(H16), C23(H23)
2.b Secondary CH2 refined with riding coordinates:
 C10(H10A,H10B), C14(H14A,H14B), C15(H15A,H15B), C17(H17A,H17B), C18(H18A,
 H18B), C20(H20A,H20B), C21(H21A,H21B)
2.c Aromatic/amide H refined with riding coordinates:
 C7(H7), C8(H8), C13(H13), C19(H19), C22(H22), C24(H24), C25(H25), C26(H26)
;
_olex2_submission_special_instructions 'No special instructions were received'
_oxdiff_exptl_absorpt_empirical_details
;
Empirical correction (ABSPACK) includes:
- Absorption correction using spherical harmonics
- Frame scaling
;
_oxdiff_exptl_absorpt_empirical_full_max 1.881
_oxdiff_exptl_absorpt_empirical_full_min 0.517

loop_
_space_group_symop_operation_xyz
'x, y, z'
'-x, y+1/2, -z'

loop_
_atom_site_label
_atom_site_type_symbol
_atom_site_fract_x
_atom_site_fract_y
_atom_site_fract_z
_atom_site_U_iso_or_equiv
_atom_site_adp_type
_atom_site_occupancy
_atom_site_site_symmetry_order
_atom_site_calc_flag
_atom_site_refinement_flags_posn
_atom_site_refinement_flags_adp
_atom_site_refinement_flags_occupancy
_atom_site_disorder_assembly
_atom_site_disorder_group
F1 F 0.4151(4) 0.9609(2) 0.5101(3) 0.0857(9) Uani 1 1 d . . . . .
O1 O 0.3949(4) 0.3510(3) 0.6939(2) 0.0604(8) Uani 1 1 d . . . . .
O2 O 0.5444(4) 0.4905(3) 0.7859(3) 0.0765(10) Uani 1 1 d . . . . .
O3 O 0.1115(4) 0.4193(3) 0.5846(4) 0.0826(11) Uani 1 1 d . . . . .
O4 O 0.0347(7) 0.6530(7) 0.3146(4) 0.139(3) Uani 1 1 d . . . . .
O5 O 0.1765(8) 0.5103(5) 0.3524(5) 0.1250(19) Uani 1 1 d . . . . .
N1 N 0.3379(4) 0.5269(3) 0.6379(3) 0.0521(8) Uani 1 1 d . . . . .
N2 N 0.1029(5) 0.5844(5) 0.3831(4) 0.0764(12) Uani 1 1 d . . . . .
C1 C 0.3774(4) 0.6389(3) 0.6159(4) 0.0500(9) Uani 1 1 d . . . . .
C2 C 0.4377(5) 0.4554(4) 0.7150(4) 0.0540(10) Uani 1 1 d . . . . .
C3 C 0.2521(5) 0.6911(4) 0.5458(4) 0.0527(9) Uani 1 1 d . . . . .
C4 C 0.1199(5) 0.6108(4) 0.5167(4) 0.0557(10) Uani 1 1 d . . . . .
C5 C 0.1841(5) 0.5030(4) 0.5811(4) 0.0595(11) Uani 1 1 d . . . . .
C6 C 0.4460(5) 0.2622(4) 0.7831(4) 0.0523(9) Uani 1 1 d . . . . .
C7 C 0.5179(5) 0.6938(4) 0.6513(4) 0.0610(11) Uani 1 1 d . . . . .
H7 H 0.6025 0.6591 0.6985 0.073 Uiso 1 1 calc R . . . .
C8 C 0.2616(5) 0.7998(4) 0.5091(4) 0.0592(10) Uani 1 1 d . . . . .
H8 H 0.1772 0.8352 0.4623 0.071 Uiso 1 1 calc R . . . .
C9 C 0.4018(6) 0.8535(4) 0.5450(4) 0.0631(11) Uani 1 1 d . . . . .
C10 C 0.3850(6) 0.2869(4) 0.8957(4) 0.0643(12) Uani 1 1 d . . . . .
H10A H 0.2731 0.2997 0.8777 0.077 Uiso 1 1 calc R . . . .
H10B H 0.4349 0.3532 0.9333 0.077 Uiso 1 1 calc R . . . .
C11 C 0.3997(7) 0.0587(4) 0.8066(5) 0.0738(14) Uani 1 1 d . . . . .
H11 H 0.3466 -0.0074 0.7685 0.089 Uiso 1 1 calc R . . . .
C12 C -0.0321(5) 0.6684(5) 0.6732(5) 0.0667(12) Uani 1 1 d . . . . .
C13 C 0.5275(6) 0.8037(4) 0.6132(5) 0.0651(11) Uani 1 1 d . . . . .
H13 H 0.6203 0.8432 0.6345 0.078 Uiso 1 1 calc R . . . .
C14 C 0.3407(7) 0.0833(5) 0.9208(5) 0.0784(15) Uani 1 1 d . . . . .
H14A H 0.2285 0.0950 0.9038 0.094 Uiso 1 1 calc R . . . .
H14B H 0.3626 0.0205 0.9743 0.094 Uiso 1 1 calc R . . . .
C15 C -0.0384(5) 0.6440(5) 0.5443(4) 0.0650(11) Uani 1 1 d . . . . .
H15A H -0.0760 0.7096 0.4985 0.078 Uiso 1 1 calc R . . . .
H15B H -0.1124 0.5842 0.5204 0.078 Uiso 1 1 calc R . . . .
C16 C 0.4213(7) 0.1868(6) 0.9781(4) 0.0761(14) Uani 1 1 d . . . . .
H16 H 0.3844 0.2019 1.0520 0.091 Uiso 1 1 calc R . . . .
C17 C 0.3651(6) 0.1597(4) 0.7238(4) 0.0646(12) Uani 1 1 d . . . . .
H17A H 0.4019 0.1451 0.6508 0.078 Uiso 1 1 calc R . . . .
H17B H 0.2533 0.1725 0.7050 0.078 Uiso 1 1 calc R . . . .
C18 C 0.6208(6) 0.2443(5) 0.8074(5) 0.0686(13) Uani 1 1 d . . . . .
H18A H 0.6735 0.3098 0.8448 0.082 Uiso 1 1 calc R . . . .
H18B H 0.6577 0.2307 0.7342 0.082 Uiso 1 1 calc R . . . .
C19 C -0.0621(7) 0.5868(7) 0.7506(6) 0.0918(18) Uani 1 1 d . . . . .
H19 H -0.0832 0.5145 0.7230 0.110 Uiso 1 1 calc R . . . .
C20 C 0.5984(7) 0.1690(6) 1.0046(5) 0.0904(19) Uani 1 1 d . . . . .
H20A H 0.6498 0.2358 1.0398 0.108 Uiso 1 1 calc R . . . .
H20B H 0.6241 0.1082 1.0603 0.108 Uiso 1 1 calc R . . . .
C21 C 0.5745(8) 0.0391(5) 0.8327(6) 0.0917(19) Uani 1 1 d . . . . .
H21A H 0.5985 -0.0245 0.8849 0.110 Uiso 1 1 calc R . . . .
H21B H 0.6115 0.0233 0.7599 0.110 Uiso 1 1 calc R . . . .
C22 C -0.0023(8) 0.7745(6) 0.7157(6) 0.0878(16) Uani 1 1 d . . . . .
H22 H 0.0172 0.8304 0.6645 0.105 Uiso 1 1 calc R . . . .
C23 C 0.6552(6) 0.1419(6) 0.8905(5) 0.0832(16) Uani 1 1 d . . . . .
H23 H 0.7682 0.1288 0.9082 0.100 Uiso 1 1 calc R . . . .
C24 C -0.0331(9) 0.7146(11) 0.9092(7) 0.119(3) Uani 1 1 d . . . . .
H24 H -0.0351 0.7296 0.9881 0.143 Uiso 1 1 calc R . . . .
C25 C -0.0615(10) 0.6097(11) 0.8659(8) 0.120(3) Uani 1 1 d . . . . .
H25 H -0.0808 0.5528 0.9162 0.143 Uiso 1 1 calc R . . . .
C26 C -0.0007(10) 0.8004(9) 0.8338(8) 0.118(3) Uani 1 1 d . . . . .
H26 H 0.0212 0.8723 0.8620 0.141 Uiso 1 1 calc R . . . .

loop_
_atom_site_aniso_label
_atom_site_aniso_U_11
_atom_site_aniso_U_22
_atom_site_aniso_U_33
_atom_site_aniso_U_23
_atom_site_aniso_U_13
_atom_site_aniso_U_12
F1 0.108(2) 0.0442(15) 0.112(2) 0.0096(14) 0.0380(18) -0.0102(15)
O1 0.076(2) 0.0423(16) 0.0582(16) 0.0036(12) 0.0006(14) 0.0050(15)
O2 0.084(2) 0.061(2) 0.0745(19) -0.0013(16) -0.0097(18) -0.0055(18)
O3 0.0564(18) 0.049(2) 0.139(3) 0.0077(19) 0.0086(18) -0.0124(16)
O4 0.116(4) 0.213(8) 0.085(3) 0.005(4) 0.009(3) 0.050(5)
O5 0.170(5) 0.099(4) 0.119(3) -0.020(3) 0.062(4) 0.022(4)
N1 0.0474(16) 0.0395(18) 0.069(2) 0.0003(15) 0.0095(15) -0.0011(14)
N2 0.065(2) 0.081(3) 0.079(3) -0.015(2) 0.005(2) 0.001(2)
C1 0.050(2) 0.039(2) 0.064(2) -0.0042(17) 0.0160(17) -0.0004(16)
C2 0.062(2) 0.043(2) 0.057(2) -0.0013(17) 0.011(2) 0.0032(19)
C3 0.0497(19) 0.043(2) 0.067(2) -0.0030(18) 0.0165(17) 0.0019(17)
C4 0.048(2) 0.049(2) 0.069(2) -0.0014(17) 0.0068(18) 0.0033(17)
C5 0.050(2) 0.044(2) 0.084(3) -0.002(2) 0.012(2) -0.0023(19)
C6 0.061(2) 0.047(2) 0.049(2) 0.0044(15) 0.0089(17) 0.0065(19)
C7 0.053(2) 0.053(3) 0.077(3) -0.004(2) 0.0092(19) -0.005(2)
C8 0.064(2) 0.046(2) 0.070(2) 0.0013(19) 0.018(2) 0.008(2)
C9 0.077(3) 0.041(2) 0.078(3) -0.001(2) 0.032(2) -0.007(2)
C10 0.070(3) 0.065(3) 0.060(2) -0.009(2) 0.017(2) 0.000(2)
C11 0.097(4) 0.051(3) 0.074(3) 0.009(2) 0.017(3) 0.000(3)
C12 0.0432(19) 0.073(3) 0.085(3) 0.006(2) 0.0157(19) 0.009(2)
C13 0.060(2) 0.050(3) 0.089(3) -0.006(2) 0.021(2) -0.014(2)
C14 0.081(3) 0.080(4) 0.075(3) 0.019(3) 0.017(3) -0.003(3)
C15 0.0451(19) 0.065(3) 0.083(3) 0.006(2) 0.0086(19) 0.007(2)
C16 0.084(3) 0.095(4) 0.051(2) 0.005(2) 0.018(2) -0.005(3)
C17 0.088(3) 0.047(3) 0.057(2) -0.0008(18) 0.010(2) 0.002(2)
C18 0.064(2) 0.070(3) 0.074(3) 0.014(2) 0.018(2) 0.011(2)
C19 0.078(3) 0.104(5) 0.101(4) 0.018(4) 0.036(3) -0.001(3)
C20 0.090(4) 0.103(5) 0.070(3) 0.030(3) -0.006(3) -0.003(3)
C21 0.108(5) 0.068(4) 0.104(4) 0.025(3) 0.033(4) 0.030(3)
C22 0.092(4) 0.083(4) 0.093(4) -0.004(3) 0.031(3) 0.014(3)
C23 0.064(3) 0.093(4) 0.092(3) 0.034(3) 0.011(2) 0.020(3)
C24 0.089(4) 0.184(11) 0.092(5) -0.004(6) 0.033(4) 0.025(5)
C25 0.106(5) 0.158(10) 0.106(5) 0.034(6) 0.049(4) 0.015(5)
C26 0.120(6) 0.126(7) 0.116(5) -0.023(5) 0.042(5) 0.011(5)

loop_
_atom_type_symbol
_atom_type_description
_atom_type_scat_dispersion_real
_atom_type_scat_dispersion_imag
_atom_type_scat_source
C C 0.0181 0.0091 'International Tables Vol C Tables 4.2.6.8 and 6.1.1.4'
H H 0.0000 0.0000 'International Tables Vol C Tables 4.2.6.8 and 6.1.1.4'
F F 0.0727 0.0534 'International Tables Vol C Tables 4.2.6.8 and 6.1.1.4'
N N 0.0311 0.0180 'International Tables Vol C Tables 4.2.6.8 and 6.1.1.4'
O O 0.0492 0.0322 'International Tables Vol C Tables 4.2.6.8 and 6.1.1.4'

loop_
_geom_angle_atom_site_label_1
_geom_angle_atom_site_label_2
_geom_angle_atom_site_label_3
_geom_angle
_geom_angle_site_symmetry_1
_geom_angle_site_symmetry_3
_geom_angle_publ_flag
C2 O1 C6 120.9(3) . . ?
C2 N1 C1 123.0(3) . . ?
C5 N1 C1 110.5(3) . . ?
C5 N1 C2 126.3(4) . . ?
O4 N2 C4 116.9(5) . . ?
O5 N2 O4 122.6(5) . . ?
O5 N2 C4 119.3(5) . . ?
C3 C1 N1 110.0(3) . . ?
C3 C1 C7 121.1(4) . . ?
C7 C1 N1 128.9(4) . . ?
O1 C2 N1 109.9(3) . . ?
O2 C2 O1 128.3(4) . . ?
O2 C2 N1 121.8(4) . . ?
C1 C3 C4 109.4(4) . . ?
C8 C3 C1 121.5(4) . . ?
C8 C3 C4 129.0(4) . . ?
C3 C4 N2 106.5(4) . . ?
C3 C4 C5 103.7(3) . . ?
C3 C4 C15 118.3(4) . . ?
C5 C4 N2 105.4(4) . . ?
C15 C4 N2 109.6(4) . . ?
C15 C4 C5 112.4(4) . . ?
O3 C5 N1 128.3(4) . . ?
O3 C5 C4 125.1(4) . . ?
N1 C5 C4 106.4(4) . . ?
O1 C6 C10 110.0(4) . . ?
O1 C6 C17 102.4(3) . . ?
O1 C6 C18 113.1(4) . . ?
C17 C6 C10 109.6(4) . . ?
C18 C6 C10 111.6(4) . . ?
C18 C6 C17 109.7(4) . . ?
C1 C7 H7 121.4 . . ?
C1 C7 C13 117.2(4) . . ?
C13 C7 H7 121.4 . . ?
C3 C8 H8 121.6 . . ?
C9 C8 C3 116.8(4) . . ?
C9 C8 H8 121.6 . . ?
F1 C9 C8 118.3(5) . . ?
F1 C9 C13 118.8(4) . . ?
C13 C9 C8 122.9(4) . . ?
C6 C10 H10A 110.1 . . ?
C6 C10 H10B 110.1 . . ?
C6 C10 C16 108.2(4) . . ?
H10A C10 H10B 108.4 . . ?
C16 C10 H10A 110.1 . . ?
C16 C10 H10B 110.1 . . ?
C14 C11 H11 109.7 . . ?
C14 C11 C17 108.8(5) . . ?
C17 C11 H11 109.7 . . ?
C21 C11 H11 109.7 . . ?
C21 C11 C14 110.1(5) . . ?
C21 C11 C17 108.7(5) . . ?
C19 C12 C15 121.5(6) . . ?
C22 C12 C15 120.2(5) . . ?
C22 C12 C19 118.3(6) . . ?
C7 C13 H13 119.8 . . ?
C9 C13 C7 120.5(4) . . ?
C9 C13 H13 119.8 . . ?
C11 C14 H14A 109.8 . . ?
C11 C14 H14B 109.8 . . ?
H14A C14 H14B 108.2 . . ?
C16 C14 C11 109.4(4) . . ?
C16 C14 H14A 109.8 . . ?
C16 C14 H14B 109.8 . . ?
C4 C15 H15A 109.0 . . ?
C4 C15 H15B 109.0 . . ?
C12 C15 C4 112.7(4) . . ?
C12 C15 H15A 109.0 . . ?
C12 C15 H15B 109.0 . . ?
H15A C15 H15B 107.8 . . ?
C10 C16 H16 109.3 . . ?
C10 C16 C20 108.7(5) . . ?
C14 C16 C10 110.3(4) . . ?
C14 C16 H16 109.3 . . ?
C14 C16 C20 110.0(6) . . ?
C20 C16 H16 109.3 . . ?
C6 C17 C11 109.8(4) . . ?
C6 C17 H17A 109.7 . . ?
C6 C17 H17B 109.7 . . ?
C11 C17 H17A 109.7 . . ?
C11 C17 H17B 109.7 . . ?
H17A C17 H17B 108.2 . . ?
C6 C18 H18A 110.2 . . ?
C6 C18 H18B 110.2 . . ?
C6 C18 C23 107.5(4) . . ?
H18A C18 H18B 108.5 . . ?
C23 C18 H18A 110.2 . . ?
C23 C18 H18B 110.2 . . ?
C12 C19 H19 119.3 . . ?
C25 C19 C12 121.4(8) . . ?
C25 C19 H19 119.3 . . ?
C16 C20 H20A 109.8 . . ?
C16 C20 H20B 109.8 . . ?
H20A C20 H20B 108.2 . . ?
C23 C20 C16 109.4(4) . . ?
C23 C20 H20A 109.8 . . ?
C23 C20 H20B 109.8 . . ?
C11 C21 H21A 109.8 . . ?
C11 C21 H21B 109.8 . . ?
H21A C21 H21B 108.3 . . ?
C23 C21 C11 109.3(5) . . ?
C23 C21 H21A 109.8 . . ?
C23 C21 H21B 109.8 . . ?
C12 C22 H22 119.2 . . ?
C12 C22 C26 121.6(8) . . ?
C26 C22 H22 119.2 . . ?
C18 C23 H23 109.1 . . ?
C20 C23 C18 107.9(5) . . ?
C20 C23 H23 109.1 . . ?
C21 C23 C18 110.7(5) . . ?
C21 C23 C20 110.9(5) . . ?
C21 C23 H23 109.1 . . ?
C25 C24 H24 120.2 . . ?
C25 C24 C26 119.6(8) . . ?
C26 C24 H24 120.2 . . ?
C19 C25 C24 121.0(8) . . ?
C19 C25 H25 119.5 . . ?
C24 C25 H25 119.5 . . ?
C22 C26 C24 118.2(9) . . ?
C22 C26 H26 120.9 . . ?
C24 C26 H26 120.9 . . ?

loop_
_geom_bond_atom_site_label_1
_geom_bond_atom_site_label_2
_geom_bond_distance
_geom_bond_site_symmetry_2
_geom_bond_publ_flag
F1 C9 1.361(5) . ?
O1 C2 1.317(6) . ?
O1 C6 1.490(5) . ?
O2 C2 1.195(5) . ?
O3 C5 1.191(6) . ?
O4 N2 1.217(8) . ?
O5 N2 1.187(7) . ?
N1 C1 1.422(5) . ?
N1 C2 1.413(6) . ?
N1 C5 1.407(5) . ?
N2 C4 1.551(7) . ?
C1 C3 1.382(6) . ?
C1 C7 1.383(6) . ?
C3 C4 1.491(6) . ?
C3 C8 1.378(7) . ?
C4 C5 1.543(6) . ?
C4 C15 1.523(6) . ?
C6 C10 1.518(6) . ?
C6 C17 1.515(6) . ?
C6 C18 1.511(6) . ?
C7 H7 0.9300 . ?
C7 C13 1.397(7) . ?
C8 H8 0.9300 . ?
C8 C9 1.374(7) . ?
C9 C13 1.362(7) . ?
C10 H10A 0.9700 . ?
C10 H10B 0.9700 . ?
C10 C16 1.527(8) . ?
C11 H11 0.9800 . ?
C11 C14 1.526(8) . ?
C11 C17 1.537(7) . ?
C11 C21 1.514(9) . ?
C12 C15 1.505(8) . ?
C12 C19 1.381(9) . ?
C12 C22 1.371(9) . ?
C13 H13 0.9300 . ?
C14 H14A 0.9700 . ?
C14 H14B 0.9700 . ?
C14 C16 1.515(9) . ?
C15 H15A 0.9700 . ?
C15 H15B 0.9700 . ?
C16 H16 0.9800 . ?
C16 C20 1.530(8) . ?
C17 H17A 0.9700 . ?
C17 H17B 0.9700 . ?
C18 H18A 0.9700 . ?
C18 H18B 0.9700 . ?
C18 C23 1.553(7) . ?
C19 H19 0.9300 . ?
C19 C25 1.355(12) . ?
C20 H20A 0.9700 . ?
C20 H20B 0.9700 . ?
C20 C23 1.521(9) . ?
C21 H21A 0.9700 . ?
C21 H21B 0.9700 . ?
C21 C23 1.512(10) . ?
C22 H22 0.9300 . ?
C22 C26 1.392(10) . ?
C23 H23 0.9800 . ?
C24 H24 0.9300 . ?
C24 C25 1.360(14) . ?
C24 C26 1.408(14) . ?
C25 H25 0.9300 . ?
C26 H26 0.9300 . ?

loop_
_geom_torsion_atom_site_label_1
_geom_torsion_atom_site_label_2
_geom_torsion_atom_site_label_3
_geom_torsion_atom_site_label_4
_geom_torsion
_geom_torsion_site_symmetry_1
_geom_torsion_site_symmetry_2
_geom_torsion_site_symmetry_3
_geom_torsion_site_symmetry_4
_geom_torsion_publ_flag
F1 C9 C13 C7 179.6(4) . . . . ?
O1 C6 C10 C16 172.6(4) . . . . ?
O1 C6 C17 C11 -177.7(4) . . . . ?
O1 C6 C18 C23 -173.9(4) . . . . ?
O4 N2 C4 C3 -79.5(6) . . . . ?
O4 N2 C4 C5 170.7(5) . . . . ?
O4 N2 C4 C15 49.6(7) . . . . ?
O5 N2 C4 C3 88.3(6) . . . . ?
O5 N2 C4 C5 -21.5(7) . . . . ?
O5 N2 C4 C15 -142.6(6) . . . . ?
N1 C1 C3 C4 -0.7(5) . . . . ?
N1 C1 C3 C8 -178.3(4) . . . . ?
N1 C1 C7 C13 177.4(4) . . . . ?
N2 C4 C5 O3 -71.8(6) . . . . ?
N2 C4 C5 N1 111.4(4) . . . . ?
N2 C4 C15 C12 178.7(4) . . . . ?
C1 N1 C2 O1 -162.1(4) . . . . ?
C1 N1 C2 O2 17.0(6) . . . . ?
C1 N1 C5 O3 -176.6(5) . . . . ?
C1 N1 C5 C4 0.0(5) . . . . ?
C1 C3 C4 N2 -110.3(4) . . . . ?
C1 C3 C4 C5 0.6(5) . . . . ?
C1 C3 C4 C15 125.9(4) . . . . ?
C1 C3 C8 C9 0.3(6) . . . . ?
C1 C7 C13 C9 0.6(7) . . . . ?
C2 O1 C6 C10 61.2(5) . . . . ?
C2 O1 C6 C17 177.7(4) . . . . ?
C2 O1 C6 C18 -64.3(5) . . . . ?
C2 N1 C1 C3 -174.5(4) . . . . ?
C2 N1 C1 C7 7.9(7) . . . . ?
C2 N1 C5 O3 -1.9(8) . . . . ?
C2 N1 C5 C4 174.7(4) . . . . ?
C3 C1 C7 C13 0.0(6) . . . . ?
C3 C4 C5 O3 176.4(5) . . . . ?
C3 C4 C5 N1 -0.4(5) . . . . ?
C3 C4 C15 C12 -59.0(6) . . . . ?
C3 C8 C9 F1 179.9(4) . . . . ?
C3 C8 C9 C13 0.2(7) . . . . ?
C4 C3 C8 C9 -176.8(4) . . . . ?
C5 N1 C1 C3 0.4(5) . . . . ?
C5 N1 C1 C7 -177.2(4) . . . . ?
C5 N1 C2 O1 23.8(6) . . . . ?
C5 N1 C2 O2 -157.1(5) . . . . ?
C5 C4 C15 C12 61.9(5) . . . . ?
C6 O1 C2 O2 19.8(7) . . . . ?
C6 O1 C2 N1 -161.2(3) . . . . ?
C6 C10 C16 C14 -60.9(5) . . . . ?
C6 C10 C16 C20 59.7(5) . . . . ?
C6 C18 C23 C20 -61.2(6) . . . . ?
C6 C18 C23 C21 60.3(6) . . . . ?
C7 C1 C3 C4 177.2(4) . . . . ?
C7 C1 C3 C8 -0.4(6) . . . . ?
C8 C3 C4 N2 67.1(6) . . . . ?
C8 C3 C4 C5 178.0(4) . . . . ?
C8 C3 C4 C15 -56.8(6) . . . . ?
C8 C9 C13 C7 -0.7(7) . . . . ?
C10 C6 C17 C11 -60.9(5) . . . . ?
C10 C6 C18 C23 61.4(6) . . . . ?
C10 C16 C20 C23 -62.6(7) . . . . ?
C11 C14 C16 C10 60.6(6) . . . . ?
C11 C14 C16 C20 -59.2(5) . . . . ?
C11 C21 C23 C18 -60.5(6) . . . . ?
C11 C21 C23 C20 59.1(6) . . . . ?
C12 C19 C25 C24 0.8(11) . . . . ?
C12 C22 C26 C24 -1.0(11) . . . . ?
C14 C11 C17 C6 59.4(6) . . . . ?
C14 C11 C21 C23 -59.6(6) . . . . ?
C14 C16 C20 C23 58.3(6) . . . . ?
C15 C4 C5 O3 47.4(7) . . . . ?
C15 C4 C5 N1 -129.3(4) . . . . ?
C15 C12 C19 C25 -177.8(6) . . . . ?
C15 C12 C22 C26 177.9(6) . . . . ?
C16 C20 C23 C18 62.9(7) . . . . ?
C16 C20 C23 C21 -58.4(7) . . . . ?
C17 C6 C10 C16 60.7(5) . . . . ?
C17 C6 C18 C23 -60.3(5) . . . . ?
C17 C11 C14 C16 -58.9(6) . . . . ?
C17 C11 C21 C23 59.5(6) . . . . ?
C18 C6 C10 C16 -61.0(5) . . . . ?
C18 C6 C17 C11 61.9(5) . . . . ?
C19 C12 C15 C4 -92.4(5) . . . . ?
C19 C12 C22 C26 0.5(9) . . . . ?
C21 C11 C14 C16 60.1(6) . . . . ?
C21 C11 C17 C6 -60.5(6) . . . . ?
C22 C12 C15 C4 90.3(6) . . . . ?
C22 C12 C19 C25 -0.4(9) . . . . ?
C25 C24 C26 C22 1.4(12) . . . . ?
C26 C24 C25 C19 -1.3(12) . . . . ?
